data_4037816
loop_
_publ_author_name
'Jiang, Wei'
'Zhuge, Juanping'
'Li, Jianxiao'
'Histand, Gary'
'Lin, Dongen'

_publ_section_title
;
 Direct Sulfenylation of the Purines C8-H Bond with Thiophenols.
;
_journal_name_full 'The Journal of organic chemistry'
_journal_paper_doi 10.1021/acs.joc.9b03115
_journal_year 2020
_chemical_formula_moiety 'C14 H12 F2 N4 S2'
_chemical_formula_sum 'C14 H12 F2 N4 S2'
_chemical_formula_weight 338.40
_space_group_crystal_system triclinic
_space_group_IT_number 2
_space_group_name_Hall '-P 1'
_space_group_name_H-M_alt 'P -1'
_atom_sites_solution_hydrogens geom
_atom_sites_solution_primary dual
_audit_creation_date 2019-07-11
_audit_creation_method
;
Olex2 1.2
(compiled 2018.05.29 svn.r3508 for OlexSys, GUI svn.r5506)
;
_cell_angle_alpha 104.662(7)
_cell_angle_beta 93.314(7)
_cell_angle_gamma 98.017(7)
_cell_formula_units_Z 2
_cell_length_a 8.0145(7)
_cell_length_b 8.3149(6)
_cell_length_c 11.3067(9)
_cell_measurement_reflns_used 4105
_cell_measurement_temperature 100.00(10)
_cell_measurement_theta_max 29.2640
_cell_measurement_theta_min 2.5410
_cell_volume 718.40(10)
_computing_cell_refinement 'CrysAlisPro 1.171.38.43f (Rigaku OD, 2015)'
_computing_data_collection 'CrysAlisPro 1.171.38.43f (Rigaku OD, 2015)'
_computing_data_reduction 'CrysAlisPro 1.171.38.43f (Rigaku OD, 2015)'
_computing_molecular_graphics 'Olex2 (Dolomanov et al., 2009)'
_computing_publication_material 'Olex2 (Dolomanov et al., 2009)'
_computing_structure_refinement 'ShelXL (Sheldrick, 2015)'
_computing_structure_solution 'ShelXT (Sheldrick, 2015)'
_diffrn_ambient_environment N~2~
_diffrn_ambient_temperature 100.00(10)
_diffrn_detector 'CCD plate'
_diffrn_detector_area_resol_mean 5.2684
_diffrn_detector_type AtlasS2
_diffrn_measured_fraction_theta_full 1.000
_diffrn_measured_fraction_theta_max 1.000
_diffrn_measurement_details
;
List of Runs (angles in degrees, time in seconds):

  # Type    Start    End  Width  t~exp~   \w     \q     \k     \f   Frames
--------------------------------------------------------------------------
  1  \w    -40.00  62.00   1.00    1.00    --  -11.59  57.00  60.00  102
  2  \w    -85.00  17.00   1.00    1.00    --  -11.59 -57.00 -90.00  102
  3  \w    -21.00  88.00   1.00    1.00    --   11.74  77.00-180.00  109
  4  \w    -20.00  53.00   1.00    1.00    --   11.74 -99.00-150.00   73
  5  \w    -16.00  23.00   1.00    1.00    --   11.74  57.00  90.00   39
  6  \w     34.00  99.00   1.00    1.00    --   11.74-178.00  30.00   65
;
_diffrn_measurement_device 'four-circle diffractometer'
_diffrn_measurement_device_type 'SuperNova, Dual, Cu at zero, AtlasS2'
_diffrn_measurement_method '\w scans'
_diffrn_orient_matrix_type 'CrysAlisPro convention (1999,Acta A55,543-557)'
_diffrn_orient_matrix_UB_11 -0.0086623000
_diffrn_orient_matrix_UB_12 0.0088284000
_diffrn_orient_matrix_UB_13 -0.0607287000
_diffrn_orient_matrix_UB_21 -0.0106418000
_diffrn_orient_matrix_UB_22 -0.0887619000
_diffrn_orient_matrix_UB_23 -0.0234840000
_diffrn_orient_matrix_UB_31 -0.0887461000
_diffrn_orient_matrix_UB_32 -0.0046395000
_diffrn_orient_matrix_UB_33 0.0023353000
_diffrn_radiation_monochromator mirror
_diffrn_radiation_probe x-ray
_diffrn_radiation_type MoK\a
_diffrn_radiation_wavelength 0.71073
_diffrn_reflns_av_R_equivalents 0.0344
_diffrn_reflns_av_unetI/netI 0.0401
_diffrn_reflns_Laue_measured_fraction_full 1.000
_diffrn_reflns_Laue_measured_fraction_max 1.000
_diffrn_reflns_limit_h_max 9
_diffrn_reflns_limit_h_min -9
_diffrn_reflns_limit_k_max 9
_diffrn_reflns_limit_k_min -9
_diffrn_reflns_limit_l_max 13
_diffrn_reflns_limit_l_min -13
_diffrn_reflns_number 8127
_diffrn_reflns_point_group_measured_fraction_full 1.000
_diffrn_reflns_point_group_measured_fraction_max 1.000
_diffrn_reflns_theta_full 25.000
_diffrn_reflns_theta_max 25.000
_diffrn_reflns_theta_min 2.565
_diffrn_source 'micro-focus sealed X-ray tube'
_diffrn_source_type 'SuperNova (Mo) X-ray Source'
_exptl_absorpt_coefficient_mu 0.394
_exptl_absorpt_correction_T_max 1.00000
_exptl_absorpt_correction_T_min 0.79771
_exptl_absorpt_correction_type multi-scan
_exptl_absorpt_process_details
;
CrysAlisPro 1.171.38.43f (Rigaku Oxford Diffraction, 2015)
Empirical absorption correction using spherical harmonics,
 implemented in SCALE3 ABSPACK scaling algorithm.
;
_exptl_crystal_colour colourless
_exptl_crystal_colour_primary colourless
_exptl_crystal_density_diffrn 1.564
_exptl_crystal_description block
_exptl_crystal_F_000 348
_exptl_crystal_size_max 0.15
_exptl_crystal_size_mid 0.14
_exptl_crystal_size_min 0.12
_refine_diff_density_max 0.275
_refine_diff_density_min -0.341
_refine_diff_density_rms 0.067
_refine_ls_extinction_method none
_refine_ls_goodness_of_fit_ref 1.089
_refine_ls_hydrogen_treatment constr
_refine_ls_matrix_type full
_refine_ls_number_parameters 201
_refine_ls_number_reflns 2534
_refine_ls_number_restraints 0
_refine_ls_restrained_S_all 1.089
_refine_ls_R_factor_all 0.0426
_refine_ls_R_factor_gt 0.0358
_refine_ls_shift/su_max 0.000
_refine_ls_shift/su_mean 0.000
_refine_ls_structure_factor_coef Fsqd
_refine_ls_weighting_details 'w=1/[\s^2^(Fo^2^)+(0.0409P)^2^+0.2566P] where P=(Fo^2^+2Fc^2^)/3'
_refine_ls_weighting_scheme calc
_refine_ls_wR_factor_gt 0.0857
_refine_ls_wR_factor_ref 0.0907
_reflns_Friedel_coverage 0.000
_reflns_number_gt 2207
_reflns_number_total 2534
_reflns_threshold_expression 'I > 2\s(I)'
_cod_data_source_file jo9b03115_si_001.cif
_cod_data_source_block jw-19-3
_cod_database_code 4037816
_shelx_shelxl_version_number 2018/3
_shelx_space_group_comment
;
The symmetry employed for this shelxl refinement is uniquely defined
by the following loop, which should always be used as a source of
symmetry information in preference to the above space-group names.
They are only intended as comments.
;
_reflns_odcompleteness_completeness 99.97
_reflns_odcompleteness_iscentric 1
_reflns_odcompleteness_theta 26.32
_olex2_refinement_description
;
1. Fixed Uiso
 At 1.2 times of:
  All C(H) groups, All C(H,H) groups
 At 1.5 times of:
  All C(H,H,H) groups
2.a Secondary CH2 refined with riding coordinates:
 C6(H6A,H6B)
2.b Aromatic/amide H refined with riding coordinates:
 C9(H9), C1(H1), C13(H13), C12(H12)
2.c Idealised Me refined as rotating group:
 C7(H7A,H7B,H7C), C14(H14A,H14B,H14C)
;
_olex2_submission_special_instructions 'No special instructions were received'
_oxdiff_exptl_absorpt_empirical_details
;
Empirical correction (ABSPACK) includes:
- Absorption correction using spherical harmonics
- Frame scaling
;
_oxdiff_exptl_absorpt_empirical_full_max 1.313
_oxdiff_exptl_absorpt_empirical_full_min 0.675

loop_
_space_group_symop_operation_xyz
'x, y, z'
'-x, -y, -z'

loop_
_atom_site_label
_atom_site_type_symbol
_atom_site_fract_x
_atom_site_fract_y
_atom_site_fract_z
_atom_site_U_iso_or_equiv
_atom_site_adp_type
_atom_site_occupancy
_atom_site_site_symmetry_order
_atom_site_calc_flag
_atom_site_refinement_flags_posn
S2 S 0.26133(7) 0.30559(7) 0.10114(5) 0.01874(16) Uani 1 1 d .
S1 S 0.78447(6) 0.75783(7) 0.48767(5) 0.01854(17) Uani 1 1 d .
F1 F 0.81430(15) 0.07137(17) 0.13606(11) 0.0256(3) Uani 1 1 d .
F2 F 0.89451(15) 0.11151(16) -0.08259(12) 0.0254(3) Uani 1 1 d .
N3 N 0.1991(2) 0.5199(2) 0.30972(15) 0.0149(4) Uani 1 1 d .
N1 N 0.5034(2) 0.8566(2) 0.58365(15) 0.0172(4) Uani 1 1 d .
N4 N 0.4797(2) 0.5229(2) 0.29109(15) 0.0147(4) Uani 1 1 d .
N2 N 0.2146(2) 0.7412(2) 0.49975(15) 0.0177(4) Uani 1 1 d .
C3 C 0.4549(3) 0.6407(3) 0.39786(18) 0.0141(4) Uani 1 1 d .
C4 C 0.2825(3) 0.6402(3) 0.40942(18) 0.0155(5) Uani 1 1 d .
C5 C 0.3247(3) 0.4566(3) 0.24189(18) 0.0152(5) Uani 1 1 d .
C10 C 0.7090(3) 0.1412(3) 0.07274(19) 0.0177(5) Uani 1 1 d .
C9 C 0.5642(3) 0.1885(3) 0.11977(18) 0.0162(5) Uani 1 1 d .
H9 H 0.537164 0.174872 0.195885 0.019 Uiso 1 1 calc R
C8 C 0.4591(3) 0.2573(3) 0.05121(19) 0.0162(5) Uani 1 1 d .
C2 C 0.5663(3) 0.7530(3) 0.49145(18) 0.0145(5) Uani 1 1 d .
C7 C -0.0633(3) 0.5618(3) 0.1994(2) 0.0209(5) Uani 1 1 d .
H7A H -0.018077 0.535070 0.121242 0.031 Uiso 1 1 calc GR
H7B H -0.037419 0.680972 0.235972 0.031 Uiso 1 1 calc GR
H7C H -0.183906 0.527580 0.188049 0.031 Uiso 1 1 calc GR
C1 C 0.3343(3) 0.8446(3) 0.58079(19) 0.0184(5) Uani 1 1 d .
H1 H 0.295088 0.919580 0.644899 0.022 Uiso 1 1 calc R
C6 C 0.0150(2) 0.4694(3) 0.2832(2) 0.0186(5) Uani 1 1 d .
H6A H -0.036879 0.490941 0.359925 0.022 Uiso 1 1 calc R
H6B H -0.009786 0.349220 0.244864 0.022 Uiso 1 1 calc R
C13 C 0.4977(3) 0.2751(3) -0.0634(2) 0.0200(5) Uani 1 1 d .
H13 H 0.426154 0.321381 -0.108592 0.024 Uiso 1 1 calc R
C11 C 0.7499(3) 0.1594(3) -0.0406(2) 0.0189(5) Uani 1 1 d .
C14 C 0.8654(3) 0.9186(3) 0.62616(19) 0.0212(5) Uani 1 1 d .
H14A H 0.832210 1.023489 0.621211 0.032 Uiso 1 1 calc GR
H14B H 0.986660 0.930918 0.635682 0.032 Uiso 1 1 calc GR
H14C H 0.820382 0.887222 0.695431 0.032 Uiso 1 1 calc GR
C12 C 0.6437(3) 0.2235(3) -0.1102(2) 0.0221(5) Uani 1 1 d .
H12 H 0.669244 0.232247 -0.187714 0.027 Uiso 1 1 calc R

loop_
_atom_site_aniso_label
_atom_site_aniso_U_11
_atom_site_aniso_U_22
_atom_site_aniso_U_33
_atom_site_aniso_U_23
_atom_site_aniso_U_13
_atom_site_aniso_U_12
S2 0.0169(3) 0.0194(3) 0.0170(3) 0.0000(2) 0.0001(2) 0.0026(2)
S1 0.0141(3) 0.0223(3) 0.0169(3) 0.0004(2) 0.0018(2) 0.0039(2)
F1 0.0238(7) 0.0321(8) 0.0219(7) 0.0061(6) -0.0008(6) 0.0105(6)
F2 0.0208(7) 0.0258(7) 0.0301(7) 0.0051(6) 0.0103(6) 0.0065(6)
N3 0.0127(9) 0.0171(10) 0.0151(9) 0.0055(8) 0.0006(7) 0.0014(7)
N1 0.0188(9) 0.0210(10) 0.0132(9) 0.0046(8) 0.0018(8) 0.0071(8)
N4 0.0165(9) 0.0149(9) 0.0126(9) 0.0028(7) 0.0020(7) 0.0037(7)
N2 0.0182(9) 0.0238(11) 0.0133(9) 0.0063(8) 0.0035(8) 0.0068(8)
C3 0.0167(11) 0.0142(11) 0.0136(10) 0.0069(9) 0.0038(9) 0.0034(9)
C4 0.0192(11) 0.0182(12) 0.0120(10) 0.0074(9) 0.0034(9) 0.0054(9)
C5 0.0171(11) 0.0161(11) 0.0142(11) 0.0067(9) 0.0034(9) 0.0034(9)
C10 0.0183(11) 0.0151(11) 0.0174(11) 0.0021(9) -0.0034(9) 0.0012(9)
C9 0.0192(11) 0.0158(11) 0.0101(10) -0.0008(9) -0.0002(9) -0.0002(9)
C8 0.0181(11) 0.0113(11) 0.0165(11) 0.0006(9) 0.0015(9) -0.0005(9)
C2 0.0172(11) 0.0143(11) 0.0144(10) 0.0072(9) 0.0012(9) 0.0041(9)
C7 0.0152(11) 0.0234(12) 0.0230(12) 0.0045(10) 0.0012(9) 0.0024(9)
C1 0.0199(11) 0.0221(12) 0.0139(11) 0.0030(9) 0.0021(9) 0.0087(10)
C6 0.0113(10) 0.0209(12) 0.0218(12) 0.0046(9) 0.0010(9) -0.0021(9)
C13 0.0238(12) 0.0154(12) 0.0209(12) 0.0054(9) 0.0003(10) 0.0034(10)
C11 0.0197(11) 0.0130(11) 0.0212(12) -0.0002(9) 0.0058(9) -0.0004(9)
C14 0.0181(11) 0.0215(12) 0.0200(12) -0.0001(10) -0.0015(9) 0.0015(10)
C12 0.0296(13) 0.0192(12) 0.0191(11) 0.0074(10) 0.0094(10) 0.0023(10)

loop_
_atom_type_symbol
_atom_type_description
_atom_type_scat_dispersion_real
_atom_type_scat_dispersion_imag
_atom_type_scat_source
C C 0.0033 0.0016 'International Tables Vol C Tables 4.2.6.8 and 6.1.1.4'
H H 0.0000 0.0000 'International Tables Vol C Tables 4.2.6.8 and 6.1.1.4'
F F 0.0171 0.0103 'International Tables Vol C Tables 4.2.6.8 and 6.1.1.4'
N N 0.0061 0.0033 'International Tables Vol C Tables 4.2.6.8 and 6.1.1.4'
S S 0.1246 0.1234 'International Tables Vol C Tables 4.2.6.8 and 6.1.1.4'

loop_
_geom_angle_atom_site_label_1
_geom_angle_atom_site_label_2
_geom_angle_atom_site_label_3
_geom_angle
C5 S2 C8 101.75(10)
C2 S1 C14 101.61(10)
C4 N3 C5 105.34(16)
C4 N3 C6 126.54(16)
C5 N3 C6 128.12(18)
C1 N1 C2 117.49(18)
C5 N4 C3 103.38(16)
C1 N2 C4 111.16(17)
N4 C3 C4 110.60(18)
N4 C3 C2 132.82(18)
C4 C3 C2 116.58(18)
N3 C4 C3 106.27(17)
N2 C4 N3 127.65(18)
N2 C4 C3 126.1(2)
N3 C5 S2 117.58(15)
N4 C5 S2 128.00(15)
N4 C5 N3 114.39(18)
F1 C10 C9 120.34(18)
F1 C10 C11 118.26(17)
C9 C10 C11 121.4(2)
C10 C9 H9 120.8
C10 C9 C8 118.41(18)
C8 C9 H9 120.8
C9 C8 S2 120.62(15)
C9 C8 C13 120.92(18)
C13 C8 S2 118.17(16)
N1 C2 S1 120.92(16)
N1 C2 C3 119.17(18)
C3 C2 S1 119.92(15)
H7A C7 H7B 109.5
H7A C7 H7C 109.5
H7B C7 H7C 109.5
C6 C7 H7A 109.5
C6 C7 H7B 109.5
C6 C7 H7C 109.5
N1 C1 H1 115.3
N2 C1 N1 129.49(19)
N2 C1 H1 115.3
N3 C6 C7 113.03(17)
N3 C6 H6A 109.0
N3 C6 H6B 109.0
C7 C6 H6A 109.0
C7 C6 H6B 109.0
H6A C6 H6B 107.8
C8 C13 H13 120.2
C8 C13 C12 119.7(2)
C12 C13 H13 120.2
F2 C11 C10 119.09(19)
F2 C11 C12 120.58(18)
C12 C11 C10 120.32(19)
S1 C14 H14A 109.5
S1 C14 H14B 109.5
S1 C14 H14C 109.5
H14A C14 H14B 109.5
H14A C14 H14C 109.5
H14B C14 H14C 109.5
C13 C12 H12 120.4
C11 C12 C13 119.27(19)
C11 C12 H12 120.4

loop_
_geom_bond_atom_site_label_1
_geom_bond_atom_site_label_2
_geom_bond_distance
S2 C5 1.756(2)
S2 C8 1.777(2)
S1 C2 1.746(2)
S1 C14 1.800(2)
F1 C10 1.356(2)
F2 C11 1.351(2)
N3 C4 1.369(3)
N3 C5 1.382(2)
N3 C6 1.468(3)
N1 C2 1.346(3)
N1 C1 1.343(3)
N4 C3 1.392(3)
N4 C5 1.315(3)
N2 C4 1.343(3)
N2 C1 1.329(3)
C3 C4 1.394(3)
C3 C2 1.396(3)
C10 C9 1.370(3)
C10 C11 1.380(3)
C9 H9 0.9300
C9 C8 1.386(3)
C8 C13 1.388(3)
C7 H7A 0.9600
C7 H7B 0.9600
C7 H7C 0.9600
C7 C6 1.522(3)
C1 H1 0.9300
C6 H6A 0.9700
C6 H6B 0.9700
C13 H13 0.9300
C13 C12 1.389(3)
C11 C12 1.375(3)
C14 H14A 0.9600
C14 H14B 0.9600
C14 H14C 0.9600
C12 H12 0.9300
